data_7156605
loop_
_publ_author_name
'Liu, Zhiwen'
'Ma, Liang'
'Zhang, Liping'
'Zhang, Wenjun'
'Zhu, Yiguang'
'Chen, Yuchan'
'Zhang, Weimin'
'Zhang, Changsheng'

_publ_section_title
;
 Functional characterization of the halogenase SpmH and discovery of new
 deschloro-tryptophan dimers.
;
_journal_issue 5
_journal_name_full 'Organic &amp; biomolecular chemistry'
_journal_page_first 1053
_journal_page_last 1057
_journal_paper_doi 10.1039/c8ob02775g
_journal_volume 17
_journal_year 2019
_chemical_absolute_configuration ad
_chemical_formula_moiety '0.5(C23 H21 N3 O2)'
_chemical_formula_sum 'C11.5 H10.5 N1.5 O'
_chemical_formula_weight 185.71
_space_group_crystal_system monoclinic
_space_group_IT_number 4
_space_group_name_Hall 'P 2yb'
_space_group_name_H-M_alt 'P 1 21 1'
_symmetry_space_group_name_Hall 'P 2yb'
_symmetry_space_group_name_H-M 'P 1 21 1'
_atom_sites_solution_hydrogens geom
_atom_sites_solution_primary dual
_audit_creation_date 2018-05-07
_audit_creation_method
;
Olex2 1.2
(compiled 2018.04.26 svn.r3504 for OlexSys, GUI svn.r5492)
;
_audit_update_record
;
2018-10-16 deposited with the CCDC.
2018-12-06 downloaded from the CCDC.
;
_cell_angle_alpha 90
_cell_angle_beta 114.1430(10)
_cell_angle_gamma 90
_cell_formula_units_Z 4
_cell_length_a 10.59660(10)
_cell_length_b 7.86090(10)
_cell_length_c 11.87830(10)
_cell_measurement_reflns_used 8071
_cell_measurement_temperature 99.97(19)
_cell_measurement_theta_max 73.4240
_cell_measurement_theta_min 4.7320
_cell_volume 902.899(18)
_computing_cell_refinement 'CrysAlisPro 1.171.39.46 (Rigaku OD, 2018)'
_computing_data_collection 'CrysAlisPro 1.171.39.46 (Rigaku OD, 2018)'
_computing_data_reduction 'CrysAlisPro 1.171.39.46 (Rigaku OD, 2018)'
_computing_molecular_graphics 'Olex2 (Dolomanov et al., 2009)'
_computing_publication_material 'Olex2 (Dolomanov et al., 2009)'
_computing_structure_refinement 'XL (Sheldrick, 2008)'
_computing_structure_solution 'ShelXT (Sheldrick, 2015)'
_diffrn_ambient_environment N~2~
_diffrn_ambient_temperature 99.97(19)
_diffrn_detector 'CCD plate'
_diffrn_measured_fraction_theta_full 0.998
_diffrn_measured_fraction_theta_max 0.983
_diffrn_measurement_details
;
List of Runs (angles in degrees, time in seconds):

  # Type    Start    End  Width  t~exp~   \w     \q     \k     \f   Frames
#--------------------------------------------------------------------------
  1  \w    -89.00   6.20   0.40    0.40    --    0.00 -19.00   0.00  238
  2  \w    -46.00   4.00   0.40    0.40    --    0.00 -77.00-150.00  125
  3  \w     -5.00  25.00   0.40    0.40    --    0.00 -77.00 150.00   75
  4  \w    -42.00  -8.80   0.40    0.40    --    0.00 -77.00 150.00   83
  5  \w     47.00 118.20   0.40    0.60    --   94.60 -82.00-120.00  178
  6  \w     88.00 127.20   0.40    0.60    --   94.60  77.00-120.00   98
  7  \w     68.00 113.20   0.40    0.60    --   94.60 -45.00-120.00  113
  8  \w    140.00 166.00   0.40    0.60    --   94.60  30.00   0.00   65
  9  \w      7.00  42.20   0.40    0.60    --   94.60 -82.00-120.00   88
 10  \w     34.00  78.00   0.40    0.60    --   94.60 -82.00  30.00  110
 11  \w     46.00  73.20   0.40    0.60    --   94.60 -82.00 150.00   68
 12  \w     91.00 118.20   0.40    0.60    --   94.60 -82.00 150.00   68
 13  \w     78.00 133.20   0.40    0.60    --   94.60  30.00   0.00  138
 14  \w     71.00 182.20   0.40    0.60    --   94.60  61.00-150.00  278
 15  \w      9.00  93.00   0.40    0.60    --   94.60 -61.00-120.00  210
 16  \w    130.00 180.00   0.40    0.60    --   94.60  77.00-120.00  125
 17  \w     73.00 183.00   0.40    0.60    --   94.60  15.00-180.00  275
 18  \w     27.00 106.20   0.40    0.60    --   94.60 -45.00 120.00  198
 19  \w     48.00 124.00   0.40    0.60    --   94.60 -82.00   0.00  190
 20  \w     44.00 119.20   0.40    0.60    --   94.60 -82.00  90.00  188
 21  \w      5.00  43.00   0.40    0.60    --   94.60 -82.00 -60.00   95
 22  \w    100.00 125.20   0.40    0.60    --   94.60 -82.00 -60.00   63
 23  \w     46.00  71.20   0.40    0.60    --   94.60 -77.00  60.00   63
;
_diffrn_measurement_device 'four-circle diffractometer'
_diffrn_measurement_device_type 'XtaLAB AFC12 (RINC): Kappa single'
_diffrn_measurement_method '\w scans'
_diffrn_orient_matrix_type 'CrysAlisPro convention (1999,Acta A55,543-557)'
_diffrn_orient_matrix_UB_11 -0.0524552000
_diffrn_orient_matrix_UB_12 -0.0631154000
_diffrn_orient_matrix_UB_13 -0.1342588000
_diffrn_orient_matrix_UB_21 0.0057246000
_diffrn_orient_matrix_UB_22 -0.1849198000
_diffrn_orient_matrix_UB_23 0.0447931000
_diffrn_orient_matrix_UB_31 -0.1503253000
_diffrn_orient_matrix_UB_32 0.0150100000
_diffrn_orient_matrix_UB_33 -0.0130608000
_diffrn_radiation_monochromator mirror
_diffrn_radiation_probe x-ray
_diffrn_radiation_type CuK\a
_diffrn_radiation_wavelength 1.54184
_diffrn_reflns_av_R_equivalents 0.0163
_diffrn_reflns_av_unetI/netI 0.0166
_diffrn_reflns_Laue_measured_fraction_full 0.998
_diffrn_reflns_Laue_measured_fraction_max 0.983
_diffrn_reflns_limit_h_max 11
_diffrn_reflns_limit_h_min -12
_diffrn_reflns_limit_k_max 9
_diffrn_reflns_limit_k_min -9
_diffrn_reflns_limit_l_max 14
_diffrn_reflns_limit_l_min -14
_diffrn_reflns_number 8825
_diffrn_reflns_point_group_measured_fraction_full 0.995
_diffrn_reflns_point_group_measured_fraction_max 0.965
_diffrn_reflns_theta_full 67.684
_diffrn_reflns_theta_max 73.733
_diffrn_reflns_theta_min 4.078
_diffrn_source 'Rotating-anode X-ray tube'
_diffrn_source_type 'Rigaku (Cu) X-ray Source'
_exptl_absorpt_coefficient_mu 0.711
_exptl_absorpt_correction_T_max 1.00000
_exptl_absorpt_correction_T_min 0.89732
_exptl_absorpt_correction_type multi-scan
_exptl_absorpt_process_details
;
CrysAlisPro 1.171.39.46 (Rigaku Oxford Diffraction, 2018)
Empirical absorption correction using spherical harmonics,
 implemented in SCALE3 ABSPACK scaling algorithm.
;
_exptl_crystal_colour 'clear orangish'
_exptl_crystal_colour_lustre clear
_exptl_crystal_colour_modifier orangish
_exptl_crystal_density_diffrn 1.366
_exptl_crystal_description block
_exptl_crystal_F_000 392
_exptl_crystal_size_max 0.3
_exptl_crystal_size_mid 0.2
_exptl_crystal_size_min 0.2
_refine_diff_density_max 0.157
_refine_diff_density_min -0.266
_refine_diff_density_rms 0.055
_refine_ls_abs_structure_details
;
 Flack x determined using 1561 quotients [(I+)-(I-)]/[(I+)+(I-)]
 (Parsons, Flack and Wagner, Acta Cryst. B69 (2013) 249-259).
;
_refine_ls_abs_structure_Flack 0.05(7)
_refine_ls_extinction_method none
_refine_ls_goodness_of_fit_ref 1.098
_refine_ls_hydrogen_treatment constr
_refine_ls_matrix_type full
_refine_ls_number_parameters 257
_refine_ls_number_reflns 3527
_refine_ls_number_restraints 1
_refine_ls_restrained_S_all 1.098
_refine_ls_R_factor_all 0.0295
_refine_ls_R_factor_gt 0.0291
_refine_ls_shift/su_max 0.000
_refine_ls_shift/su_mean 0.000
_refine_ls_structure_factor_coef Fsqd
_refine_ls_weighting_details 'w=1/[\s^2^(Fo^2^)+(0.0404P)^2^+0.2108P] where P=(Fo^2^+2Fc^2^)/3'
_refine_ls_weighting_scheme calc
_refine_ls_wR_factor_gt 0.0736
_refine_ls_wR_factor_ref 0.0739
_reflns_Friedel_coverage 0.823
_reflns_Friedel_fraction_full 0.992
_reflns_Friedel_fraction_max 0.944
_reflns_number_gt 3493
_reflns_number_total 3527
_reflns_threshold_expression 'I > 2\s(I)'
_cod_data_source_file c8ob02775g2.cif
_cod_data_source_block liuzhiwen_hg-3-(16-17)_collect
_cod_depositor_comments 'Adding full bibliography for 7156605.cif.'
_cod_original_cell_volume 902.898(17)
_cod_original_formula_sum 'C11.50 H10.50 N1.50 O'
_cod_database_code 7156605
_shelx_shelxl_version_number 2014/7
_chemical_oxdiff_formula 'C48 H42 N4 O4 '
_shelx_space_group_comment
;
The symmetry employed for this shelxl refinement is uniquely defined
by the following loop, which should always be used as a source of
symmetry information in preference to the above space-group names.
They are only intended as comments.
;
_shelx_estimated_absorpt_t_max 0.871
_shelx_estimated_absorpt_t_min 0.815
_reflns_odcompleteness_completeness 99.83
_reflns_odcompleteness_iscentric 1
_reflns_odcompleteness_theta 66.97
_olex2_refinement_description
;
1. Fixed Uiso
 At 1.2 times of:
  All C(H) groups, All N(H) groups
 At 1.5 times of:
  All C(H,H,H) groups, All O(H) groups
2.a Ternary CH refined with riding coordinates:
 C00C(H00C), C00I(H00I)
2.b Aromatic/amide H refined with riding coordinates:
 N005(H005), C00E(H00E), C00K(H00K), C00L(H00L), C00M(H00M), C00N(H00N),
 C00O(H00O), C00R(H00R), C00S(H00S)
2.c Idealised Me refined as rotating group:
 C00J(H00A,H00B,H00D), C00P(H00F,H00G,H00H), C00Q(H00J,H00P,H00Q)
2.d Idealised tetrahedral OH refined as rotating group:
 O001(H001)
;
_olex2_submission_special_instructions 'No special instructions were received'
_oxdiff_exptl_absorpt_empirical_details
;
Empirical correction (ABSPACK) includes:
- Absorption correction using spherical harmonics
- Frame scaling
;
_oxdiff_exptl_absorpt_empirical_full_max 1.336
_oxdiff_exptl_absorpt_empirical_full_min 0.745

loop_
_space_group_symop_operation_xyz
'x, y, z'
'-x, y+1/2, -z'

loop_
_atom_site_label
_atom_site_type_symbol
_atom_site_fract_x
_atom_site_fract_y
_atom_site_fract_z
_atom_site_U_iso_or_equiv
_atom_site_adp_type
_atom_site_occupancy
_atom_site_site_symmetry_order
_atom_site_calc_flag
_atom_site_refinement_flags_posn
O001 O 0.86429(14) 0.45745(18) 0.24154(12) 0.0202(3) Uani 1 1 d .
H001 H 0.9219 0.4104 0.3025 0.030 Uiso 1 1 calc GR
O002 O 0.93566(15) 0.80749(19) 0.55625(13) 0.0233(3) Uani 1 1 d .
N003 N 0.41745(16) 0.4952(2) 0.32643(14) 0.0166(3) Uani 1 1 d .
N004 N 0.87650(17) 0.7068(2) 0.35978(15) 0.0181(3) Uani 1 1 d .
N005 N 0.57918(17) 0.3796(2) 0.62452(14) 0.0180(3) Uani 1 1 d .
H005 H 0.5111 0.3179 0.6222 0.022 Uiso 1 1 calc R
C006 C 0.77009(19) 0.5493(2) 0.69380(17) 0.0166(4) Uani 1 1 d .
C007 C 0.39084(19) 0.4724(2) 0.20085(17) 0.0173(4) Uani 1 1 d .
C008 C 0.72066(19) 0.5278(2) 0.56183(16) 0.0154(4) Uani 1 1 d .
C009 C 0.60788(19) 0.4225(2) 0.52508(17) 0.0159(4) Uani 1 1 d .
C00A C 0.61461(18) 0.3592(2) 0.31709(16) 0.0142(4) Uani 1 1 d .
C00B C 0.86992(19) 0.7106(2) 0.47089(17) 0.0166(4) Uani 1 1 d .
C00C C 0.52565(19) 0.3680(2) 0.39469(17) 0.0155(4) Uani 1 1 d .
H00C H 0.4827 0.2572 0.3935 0.019 Uiso 1 1 calc R
C00D C 0.71946(18) 0.5020(2) 0.35643(16) 0.0143(3) Uani 1 1 d .
C00E C 0.5036(2) 0.3695(3) 0.07390(17) 0.0191(4) Uani 1 1 d .
H00E H 0.5787 0.3186 0.0659 0.023 Uiso 1 1 calc R
C00F C 0.76727(18) 0.5784(2) 0.46739(16) 0.0145(4) Uani 1 1 d .
C00G C 0.50352(19) 0.3953(2) 0.18877(17) 0.0158(4) Uani 1 1 d .
C00H C 0.6790(2) 0.4533(2) 0.72909(17) 0.0187(4) Uani 1 1 d .
C00I C 0.78907(19) 0.5752(2) 0.27864(16) 0.0151(4) Uani 1 1 d .
H00I H 0.7190 0.6291 0.2053 0.018 Uiso 1 1 calc R
C00J C 0.6867(2) 0.1866(2) 0.32868(17) 0.0176(4) Uani 1 1 d .
H00A H 0.7547 0.1722 0.4116 0.026 Uiso 1 1 calc GR
H00B H 0.7309 0.1825 0.2725 0.026 Uiso 1 1 calc GR
H00D H 0.6194 0.0971 0.3092 0.026 Uiso 1 1 calc GR
C00K C 0.8807(2) 0.6349(3) 0.78532(17) 0.0200(4) Uani 1 1 d .
H00K H 0.9430 0.6972 0.7650 0.024 Uiso 1 1 calc R
C00L C 0.2742(2) 0.5209(3) 0.09789(19) 0.0225(4) Uani 1 1 d .
H00L H 0.1979 0.5687 0.1058 0.027 Uiso 1 1 calc R
C00M C 0.2759(2) 0.4952(3) -0.01765(18) 0.0250(4) Uani 1 1 d .
H00M H 0.1997 0.5283 -0.0879 0.030 Uiso 1 1 calc R
C00N C 0.3878(2) 0.4217(3) -0.03040(18) 0.0223(4) Uani 1 1 d .
H00N H 0.3863 0.4068 -0.1086 0.027 Uiso 1 1 calc R
C00O C 0.8956(2) 0.6251(3) 0.90678(18) 0.0248(4) Uani 1 1 d .
H00O H 0.9681 0.6827 0.9678 0.030 Uiso 1 1 calc R
C00P C 0.9689(2) 0.8120(3) 0.32701(19) 0.0230(4) Uani 1 1 d .
H00F H 0.9520 0.9297 0.3375 0.035 Uiso 1 1 calc GR
H00G H 0.9527 0.7916 0.2425 0.035 Uiso 1 1 calc GR
H00H H 1.0630 0.7843 0.3794 0.035 Uiso 1 1 calc GR
C00Q C 0.2999(2) 0.5052(3) 0.36074(19) 0.0215(4) Uani 1 1 d .
H00J H 0.2419 0.5990 0.3186 0.032 Uiso 1 1 calc GR
H00P H 0.3330 0.5216 0.4482 0.032 Uiso 1 1 calc GR
H00Q H 0.2477 0.4014 0.3379 0.032 Uiso 1 1 calc GR
C00R C 0.8034(2) 0.5301(3) 0.93934(18) 0.0271(5) Uani 1 1 d .
H00R H 0.8163 0.5254 1.0216 0.033 Uiso 1 1 calc R
C00S C 0.6941(2) 0.4436(3) 0.85191(19) 0.0250(4) Uani 1 1 d .
H00S H 0.6327 0.3812 0.8735 0.030 Uiso 1 1 calc R

loop_
_atom_site_aniso_label
_atom_site_aniso_U_11
_atom_site_aniso_U_22
_atom_site_aniso_U_33
_atom_site_aniso_U_23
_atom_site_aniso_U_13
_atom_site_aniso_U_12
O001 0.0202(7) 0.0258(7) 0.0157(6) 0.0024(5) 0.0085(5) 0.0050(6)
O002 0.0208(7) 0.0271(7) 0.0210(7) -0.0076(6) 0.0074(6) -0.0077(6)
N003 0.0137(7) 0.0181(8) 0.0193(7) -0.0020(6) 0.0080(6) 0.0001(6)
N004 0.0170(7) 0.0214(8) 0.0168(8) -0.0005(6) 0.0079(6) -0.0048(6)
N005 0.0212(8) 0.0179(8) 0.0199(8) 0.0007(6) 0.0135(7) 0.0000(6)
C006 0.0192(9) 0.0169(9) 0.0152(8) 0.0023(7) 0.0086(7) 0.0071(7)
C007 0.0172(9) 0.0145(9) 0.0194(9) -0.0020(7) 0.0065(7) -0.0031(7)
C008 0.0170(8) 0.0159(9) 0.0143(8) 0.0010(7) 0.0072(7) 0.0036(7)
C009 0.0192(9) 0.0152(8) 0.0166(8) 0.0013(7) 0.0107(7) 0.0025(7)
C00A 0.0160(9) 0.0142(8) 0.0134(8) -0.0010(7) 0.0070(7) -0.0002(7)
C00B 0.0141(8) 0.0182(9) 0.0171(9) 0.0005(7) 0.0058(7) -0.0002(7)
C00C 0.0170(9) 0.0134(8) 0.0183(9) -0.0004(7) 0.0094(7) -0.0005(7)
C00D 0.0137(8) 0.0152(8) 0.0144(8) 0.0020(7) 0.0062(7) 0.0024(7)
C00E 0.0205(9) 0.0184(9) 0.0179(9) -0.0006(8) 0.0074(7) -0.0026(7)
C00F 0.0127(8) 0.0168(8) 0.0137(8) 0.0007(7) 0.0052(7) 0.0008(7)
C00G 0.0147(8) 0.0144(8) 0.0173(9) 0.0000(7) 0.0056(7) -0.0026(7)
C00H 0.0238(10) 0.0171(9) 0.0173(9) 0.0020(7) 0.0106(8) 0.0057(8)
C00I 0.0140(8) 0.0179(9) 0.0135(8) 0.0014(7) 0.0057(7) 0.0000(7)
C00J 0.0205(9) 0.0157(9) 0.0186(9) -0.0005(7) 0.0102(7) 0.0018(7)
C00K 0.0200(9) 0.0226(10) 0.0165(9) 0.0006(8) 0.0066(7) 0.0066(8)
C00L 0.0163(9) 0.0207(10) 0.0258(10) -0.0008(8) 0.0038(8) -0.0011(8)
C00M 0.0215(10) 0.0237(10) 0.0211(9) 0.0020(8) -0.0002(8) -0.0017(8)
C00N 0.0262(10) 0.0217(10) 0.0164(9) -0.0011(7) 0.0061(8) -0.0048(8)
C00O 0.0257(10) 0.0287(10) 0.0157(9) -0.0005(8) 0.0041(8) 0.0094(9)
C00P 0.0214(10) 0.0276(11) 0.0218(9) 0.0006(8) 0.0106(8) -0.0066(8)
C00Q 0.0183(9) 0.0218(9) 0.0284(10) -0.0056(8) 0.0136(8) -0.0022(8)
C00R 0.0374(12) 0.0295(11) 0.0148(9) 0.0034(8) 0.0111(8) 0.0134(10)
C00S 0.0337(11) 0.0253(11) 0.0217(10) 0.0060(8) 0.0172(9) 0.0096(9)

loop_
_atom_type_symbol
_atom_type_description
_atom_type_scat_dispersion_real
_atom_type_scat_dispersion_imag
_atom_type_scat_source
C C 0.0181 0.0091 'International Tables Vol C Tables 4.2.6.8 and 6.1.1.4'
H H 0.0000 0.0000 'International Tables Vol C Tables 4.2.6.8 and 6.1.1.4'
N N 0.0311 0.0180 'International Tables Vol C Tables 4.2.6.8 and 6.1.1.4'
O O 0.0492 0.0322 'International Tables Vol C Tables 4.2.6.8 and 6.1.1.4'

loop_
_geom_angle_atom_site_label_1
_geom_angle_atom_site_label_2
_geom_angle_atom_site_label_3
_geom_angle
C00I O001 H001 109.5
C007 N003 C00C 105.51(14)
C007 N003 C00Q 118.46(16)
C00Q N003 C00C 116.04(15)
C00B N004 C00I 112.89(15)
C00B N004 C00P 124.05(16)
C00P N004 C00I 122.88(15)
C009 N005 H005 125.9
C009 N005 C00H 108.13(16)
C00H N005 H005 125.9
C00H C006 C008 105.66(16)
C00K C006 C008 135.58(18)
C00K C006 C00H 118.74(17)
C00G C007 N003 110.70(16)
C00L C007 N003 128.05(18)
C00L C007 C00G 121.21(17)
C006 C008 C00F 135.90(18)
C009 C008 C006 107.35(16)
C009 C008 C00F 116.54(16)
N005 C009 C00C 125.37(17)
C008 C009 N005 110.16(17)
C008 C009 C00C 124.44(16)
C00D C00A C00C 109.15(14)
C00D C00A C00G 109.89(15)
C00D C00A C00J 110.66(15)
C00G C00A C00C 100.12(14)
C00G C00A C00J 113.99(15)
C00J C00A C00C 112.53(15)
O002 C00B N004 125.49(18)
O002 C00B C00F 127.89(17)
N004 C00B C00F 106.61(16)
N003 C00C C009 111.42(15)
N003 C00C C00A 102.97(14)
N003 C00C H00C 109.9
C009 C00C C00A 112.71(15)
C009 C00C H00C 109.9
C00A C00C H00C 109.9
C00F C00D C00A 124.68(16)
C00F C00D C00I 110.27(16)
C00I C00D C00A 125.02(15)
C00G C00E H00E 120.8
C00G C00E C00N 118.47(18)
C00N C00E H00E 120.8
C008 C00F C00B 130.00(17)
C00D C00F C008 121.55(17)
C00D C00F C00B 108.44(16)
C007 C00G C00A 108.72(15)
C00E C00G C007 120.75(17)
C00E C00G C00A 130.47(17)
N005 C00H C006 108.65(15)
N005 C00H C00S 129.02(19)
C00S C00H C006 122.32(19)
O001 C00I N004 112.71(15)
O001 C00I C00D 114.95(15)
O001 C00I H00I 109.1
N004 C00I C00D 101.71(14)
N004 C00I H00I 109.1
C00D C00I H00I 109.1
C00A C00J H00A 109.5
C00A C00J H00B 109.5
C00A C00J H00D 109.5
H00A C00J H00B 109.5
H00A C00J H00D 109.5
H00B C00J H00D 109.5
C006 C00K H00K 120.6
C00O C00K C006 118.86(19)
C00O C00K H00K 120.6
C007 C00L H00L 121.3
C007 C00L C00M 117.45(19)
C00M C00L H00L 121.3
C00L C00M H00M 119.1
C00N C00M C00L 121.71(18)
C00N C00M H00M 119.1
C00E C00N H00N 119.8
C00M C00N C00E 120.37(18)
C00M C00N H00N 119.8
C00K C00O H00O 119.3
C00K C00O C00R 121.3(2)
C00R C00O H00O 119.3
N004 C00P H00F 109.5
N004 C00P H00G 109.5
N004 C00P H00H 109.5
H00F C00P H00G 109.5
H00F C00P H00H 109.5
H00G C00P H00H 109.5
N003 C00Q H00J 109.5
N003 C00Q H00P 109.5
N003 C00Q H00Q 109.5
H00J C00Q H00P 109.5
H00J C00Q H00Q 109.5
H00P C00Q H00Q 109.5
C00O C00R H00R 119.3
C00S C00R C00O 121.33(18)
C00S C00R H00R 119.3
C00H C00S H00S 121.3
C00R C00S C00H 117.4(2)
C00R C00S H00S 121.3

loop_
_geom_bond_atom_site_label_1
_geom_bond_atom_site_label_2
_geom_bond_distance
O001 H001 0.8200
O001 C00I 1.405(2)
O002 C00B 1.231(2)
N003 C007 1.412(2)
N003 C00C 1.487(2)
N003 C00Q 1.462(2)
N004 C00B 1.350(2)
N004 C00I 1.458(2)
N004 C00P 1.451(2)
N005 H005 0.8600
N005 C009 1.377(2)
N005 C00H 1.386(3)
C006 C008 1.445(2)
C006 C00H 1.417(3)
C006 C00K 1.402(3)
C007 C00G 1.398(3)
C007 C00L 1.390(3)
C008 C009 1.370(3)
C008 C00F 1.454(2)
C009 C00C 1.496(3)
C00A C00C 1.567(2)
C00A C00D 1.513(3)
C00A C00G 1.524(2)
C00A C00J 1.535(2)
C00B C00F 1.492(3)
C00C H00C 0.9800
C00D C00F 1.345(3)
C00D C00I 1.512(2)
C00E H00E 0.9300
C00E C00G 1.380(3)
C00E C00N 1.402(3)
C00H C00S 1.403(3)
C00I H00I 0.9800
C00J H00A 0.9600
C00J H00B 0.9600
C00J H00D 0.9600
C00K H00K 0.9300
C00K C00O 1.388(3)
C00L H00L 0.9300
C00L C00M 1.395(3)
C00M H00M 0.9300
C00M C00N 1.382(3)
C00N H00N 0.9300
C00O H00O 0.9300
C00O C00R 1.404(3)
C00P H00F 0.9600
C00P H00G 0.9600
C00P H00H 0.9600
C00Q H00J 0.9600
C00Q H00P 0.9600
C00Q H00Q 0.9600
C00R H00R 0.9300
C00R C00S 1.378(3)
C00S H00S 0.9300
